data_7711611
loop_
_publ_author_name
'Cheng, Yang'
'Yang, Qingqing'
'He, Jiang'
'Zou, Wenjie'
'Liao, Keyu'
'Chang, Xiaoyong'
'Zou, Chao'
'Lu, Wei'

_publ_section_title
;
 The energy gap law for NIR-phosphorescent Cr(III) complexes.
;
_journal_issue 9
_journal_name_full 'Dalton transactions (Cambridge, England : 2003)'
_journal_page_first 2561
_journal_page_last 2565
_journal_paper_doi 10.1039/d2dt02872g
_journal_volume 52
_journal_year 2023
_chemical_formula_moiety 'C40 H32 Cr N10 O4, F6 P, 0.341(H2 O)'
_chemical_formula_sum 'C40 H32.69 Cr F6 N10 O4.34 P'
_chemical_formula_weight 919.94
_space_group_crystal_system monoclinic
_space_group_IT_number 14
_space_group_name_Hall '-P 2ybc'
_space_group_name_H-M_alt 'P 1 21/c 1'
_atom_sites_solution_hydrogens mixed
_atom_sites_solution_primary dual
_audit_creation_date 2021-05-28
_audit_creation_method
;
Olex2 1.3
(compiled 2020.11.12 svn.r5f609507 for OlexSys, GUI svn.r6272)
;
_audit_update_record
;
2022-07-19 deposited with the CCDC.	2022-10-26 downloaded from the CCDC.
;
_cell_angle_alpha 90
_cell_angle_beta 106.583(2)
_cell_angle_gamma 90
_cell_formula_units_Z 4
_cell_length_a 12.7669(7)
_cell_length_b 20.9991(12)
_cell_length_c 15.8721(9)
_cell_measurement_reflns_used 9448
_cell_measurement_temperature 100.0
_cell_measurement_theta_max 68.38
_cell_measurement_theta_min 3.59
_cell_volume 4078.2(4)
_computing_cell_refinement 'SAINT V8.40A (Bruker, 2019)'
_computing_data_reduction 'SAINT V8.40A (Bruker, 2019)'
_computing_molecular_graphics 'Olex2 1.3 (Dolomanov et al., 2009)'
_computing_publication_material 'Olex2 1.3 (Dolomanov et al., 2009)'
_computing_structure_refinement 'SHELXL 2018/3 (Sheldrick, 2015)'
_computing_structure_solution 'SHELXT 2014/5 (Sheldrick, 2014)'
_diffrn_ambient_temperature 100.0
_diffrn_detector 'Bruker PHOTON 100 area detector'
_diffrn_detector_area_resol_mean 7.9
_diffrn_detector_type 'CMOS area detector'
_diffrn_measured_fraction_theta_full 1.000
_diffrn_measured_fraction_theta_max 0.998
_diffrn_measurement_device 'three-circle diffractometer'
_diffrn_measurement_device_type 'Bruker D8 VENTURE'
_diffrn_measurement_method '\w and \f scans'
_diffrn_radiation_monochromator 'mirror optics'
_diffrn_radiation_probe x-ray
_diffrn_radiation_type CuK\a
_diffrn_radiation_wavelength 1.54178
_diffrn_reflns_av_R_equivalents 0.0546
_diffrn_reflns_av_unetI/netI 0.0260
_diffrn_reflns_Laue_measured_fraction_full 1.000
_diffrn_reflns_Laue_measured_fraction_max 0.998
_diffrn_reflns_limit_h_max 15
_diffrn_reflns_limit_h_min -15
_diffrn_reflns_limit_k_max 25
_diffrn_reflns_limit_k_min -25
_diffrn_reflns_limit_l_max 19
_diffrn_reflns_limit_l_min -18
_diffrn_reflns_number 76035
_diffrn_reflns_point_group_measured_fraction_full 1.000
_diffrn_reflns_point_group_measured_fraction_max 0.998
_diffrn_reflns_theta_full 67.679
_diffrn_reflns_theta_max 68.477
_diffrn_reflns_theta_min 3.588
_diffrn_source 'microfocus sealed X-ray tube'
_diffrn_source_current 1.11
_diffrn_source_power 0.0555
_diffrn_source_type 'Incoatec I\ms'
_diffrn_source_voltage 50.0
_diffrn_standards_number 0
_exptl_absorpt_coefficient_mu 3.417
_exptl_absorpt_correction_T_max 0.7531
_exptl_absorpt_correction_T_min 0.4310
_exptl_absorpt_correction_type multi-scan
_exptl_absorpt_process_details
;
SADABS-2016/2 (Bruker,2016/2) was used for absorption correction.
wR2(int) was 0.1423 before and 0.0775 after correction.
The Ratio of minimum to maximum transmission is 0.5723.
The \l/2 correction factor is Not present.
;
_exptl_crystal_colour black
_exptl_crystal_colour_primary black
_exptl_crystal_density_diffrn 1.498
_exptl_crystal_description block
_exptl_crystal_F_000 1882
_exptl_crystal_size_max 0.38
_exptl_crystal_size_mid 0.36
_exptl_crystal_size_min 0.22
_refine_diff_density_max 0.790
_refine_diff_density_min -0.452
_refine_diff_density_rms 0.053
_refine_ls_extinction_method none
_refine_ls_goodness_of_fit_ref 1.039
_refine_ls_hydrogen_treatment constr
_refine_ls_matrix_type full
_refine_ls_number_parameters 576
_refine_ls_number_reflns 7491
_refine_ls_number_restraints 0
_refine_ls_restrained_S_all 1.039
_refine_ls_R_factor_all 0.0369
_refine_ls_R_factor_gt 0.0357
_refine_ls_shift/su_max 0.001
_refine_ls_shift/su_mean 0.000
_refine_ls_structure_factor_coef Fsqd
_refine_ls_weighting_details 'w=1/[\s^2^(Fo^2^)+(0.0564P)^2^+2.4693P] where P=(Fo^2^+2Fc^2^)/3'
_refine_ls_weighting_scheme calc
_refine_ls_wR_factor_gt 0.0979
_refine_ls_wR_factor_ref 0.0989
_reflns_Friedel_coverage 0.000
_reflns_number_gt 7184
_reflns_number_total 7491
_reflns_threshold_expression 'I > 2\s(I)'
_cod_data_source_file d2dt02872g2.cif
_cod_data_source_block cxy3289_0m
_cod_depositor_comments 'Adding full bibliography for 7711611--7711615.cif.'
_cod_database_code 7711611
_shelx_shelxl_version_number 2018/3
_shelx_space_group_comment
;
The symmetry employed for this shelxl refinement is uniquely defined
by the following loop, which should always be used as a source of
symmetry information in preference to the above space-group names.
They are only intended as comments.
;
_shelx_estimated_absorpt_t_max 0.520
_shelx_estimated_absorpt_t_min 0.357
_olex2_refinement_description
;
1. Fixed Uiso
 At 1.2 times of:
  All C(H) groups
 At 1.5 times of:
  All C(H,H,H) groups, All O(H,H) groups
2. Others
 Sof(O5)=Sof(H5A)=Sof(H5B)=FVAR(1)
3.a Free rotating group:
 O5(H5A,H5B)
3.b Aromatic/amide H refined with riding coordinates:
 C1(H1), C4(H4), C5(H5), C10(H10), C11(H11), C12(H12), C13(H13), C17(H17),
 C18(H18), C21(H21), C22(H22), C24(H24), C25(H25), C30(H30), C31(H31), C32(H32),
  C33(H33), C36(H36), C38(H38), C39(H39)
3.c Idealised Me refined as rotating group:
 C3(H3A,H3B,H3C), C20(H20A,H20B,H20C), C40(H40A,H40B,H40C), C41(H41A,H41B,H41C)
;
_smtbx_masks_void_probe_radius 1.2
_smtbx_masks_void_truncation_radius 1.2
_olex2_submission_special_instructions 'No special instructions were received'

loop_
_space_group_symop_operation_xyz
'x, y, z'
'-x, y+1/2, -z+1/2'
'-x, -y, -z'
'x, -y-1/2, z-1/2'

loop_
_atom_site_label
_atom_site_type_symbol
_atom_site_fract_x
_atom_site_fract_y
_atom_site_fract_z
_atom_site_U_iso_or_equiv
_atom_site_adp_type
_atom_site_occupancy
_atom_site_site_symmetry_order
_atom_site_calc_flag
_atom_site_refinement_flags_posn
_atom_site_refinement_flags_adp
_atom_site_refinement_flags_occupancy
_atom_site_disorder_assembly
_atom_site_disorder_group
Cr1 Cr 0.32195(2) 0.65176(2) 0.64725(2) 0.01643(9) Uani 1 1 d . . . . .
P1 P 0.77704(4) 0.65295(2) 0.84920(3) 0.02467(12) Uani 1 1 d . . . . .
F1 F 0.86026(11) 0.70768(6) 0.89669(8) 0.0430(3) Uani 1 1 d . . . . .
F2 F 0.67761(11) 0.70212(6) 0.83187(10) 0.0482(3) Uani 1 1 d . . . . .
F3 F 0.79585(9) 0.67314(6) 0.75729(7) 0.0361(3) Uani 1 1 d . . . . .
F4 F 0.75872(11) 0.63305(6) 0.94119(8) 0.0407(3) Uani 1 1 d . . . . .
F5 F 0.87598(10) 0.60359(6) 0.86596(8) 0.0384(3) Uani 1 1 d . . . . .
F6 F 0.69301(10) 0.59915(6) 0.79997(8) 0.0425(3) Uani 1 1 d . . . . .
O1 O 0.52781(11) 0.57075(6) 0.96242(8) 0.0268(3) Uani 1 1 d . . . . .
O2 O 0.68156(10) 0.71350(6) 0.57427(8) 0.0262(3) Uani 1 1 d . . . . .
N1 N 0.24330(12) 0.63728(7) 0.51204(9) 0.0225(3) Uani 1 1 d . . . . .
O3 O 0.14093(14) 0.49709(7) 0.38580(9) 0.0408(4) Uani 1 1 d . . . . .
N3 N 0.40357(12) 0.78742(7) 0.76690(10) 0.0242(3) Uani 1 1 d . . . . .
N4 N 0.40999(11) 0.67199(7) 0.77781(9) 0.0185(3) Uani 1 1 d . . . . .
N5 N 0.33943(12) 0.74303(7) 0.62027(9) 0.0201(3) Uani 1 1 d . . . . .
N6 N 0.46785(11) 0.62339(7) 0.62300(9) 0.0190(3) Uani 1 1 d . . . . .
N7 N 0.44352(12) 0.50875(7) 0.63114(10) 0.0231(3) Uani 1 1 d . . . . .
N8 N 0.16050(12) 0.57394(7) 0.75138(10) 0.0231(3) Uani 1 1 d . . . . .
N9 N 0.17390(11) 0.67203(7) 0.67455(9) 0.0202(3) Uani 1 1 d . . . . .
O4 O -0.00360(11) 0.81234(7) 0.65369(10) 0.0334(3) Uani 1 1 d . . . . .
N11 N 0.30093(11) 0.56183(7) 0.67750(9) 0.0190(3) Uani 1 1 d . . . . .
C1 C 0.20687(16) 0.57807(9) 0.48579(13) 0.0297(4) Uani 1 1 d . . . . .
H1 H 0.203997 0.547867 0.529637 0.036 Uiso 1 1 calc R U . . .
C2 C 0.17348(17) 0.55881(10) 0.39877(13) 0.0332(4) Uani 1 1 d . . . . .
C3 C 0.12069(19) 0.47281(12) 0.29735(14) 0.0427(5) Uani 1 1 d . . . . .
H3A H 0.056641 0.494164 0.258644 0.064 Uiso 1 1 calc R U . . .
H3B H 0.107156 0.426868 0.297115 0.064 Uiso 1 1 calc R U . . .
H3C H 0.184560 0.480955 0.276352 0.064 Uiso 1 1 calc R U . . .
C4 C 0.1766(2) 0.60158(11) 0.33393(14) 0.0421(5) Uani 1 1 d . . . . .
H4 H 0.156521 0.589413 0.273785 0.050 Uiso 1 1 calc R U . . .
C5 C 0.2097(2) 0.66227(11) 0.35931(13) 0.0388(5) Uani 1 1 d . . . . .
H5 H 0.211433 0.692881 0.315655 0.047 Uiso 1 1 calc R U . . .
C6 C 0.24119(15) 0.68063(9) 0.44779(12) 0.0260(4) Uani 1 1 d . . . . .
N12 N 0.26164(13) 0.74472(8) 0.46202(10) 0.0266(3) Uani 1 1 d . . . . .
C8 C 0.30017(14) 0.77104(9) 0.53771(12) 0.0227(4) Uani 1 1 d . . . . .
C9 C 0.30272(15) 0.84038(9) 0.54809(13) 0.0262(4) Uani 1 1 d . . . . .
C10 C 0.26745(17) 0.88884(10) 0.48673(14) 0.0339(4) Uani 1 1 d . . . . .
H10 H 0.240618 0.879981 0.425643 0.041 Uiso 1 1 calc R U . . .
C11 C 0.27314(19) 0.95059(10) 0.51859(17) 0.0419(5) Uani 1 1 d . . . . .
H11 H 0.248218 0.984696 0.478565 0.050 Uiso 1 1 calc R U . . .
C12 C 0.3145(2) 0.96374(10) 0.60777(17) 0.0441(6) Uani 1 1 d . . . . .
H12 H 0.318901 1.006736 0.627094 0.053 Uiso 1 1 calc R U . . .
C13 C 0.34964(19) 0.91538(9) 0.66952(15) 0.0355(5) Uani 1 1 d . . . . .
H13 H 0.377199 0.924306 0.730544 0.043 Uiso 1 1 calc R U . . .
C14 C 0.34238(16) 0.85318(8) 0.63734(13) 0.0266(4) Uani 1 1 d . . . . .
C15 C 0.36579(14) 0.79143(8) 0.68285(12) 0.0219(4) Uani 1 1 d . . . . .
C16 C 0.43066(14) 0.73108(8) 0.81368(11) 0.0209(3) Uani 1 1 d . . . . .
C17 C 0.48436(15) 0.73831(9) 0.90311(12) 0.0244(4) Uani 1 1 d . . . . .
H17 H 0.496893 0.780017 0.927057 0.029 Uiso 1 1 calc R U . . .
C18 C 0.51955(15) 0.68703(9) 0.95742(11) 0.0246(4) Uani 1 1 d . . . . .
H18 H 0.555667 0.692539 1.018185 0.029 Uiso 1 1 calc R U . . .
C19 C 0.50036(14) 0.62685(8) 0.92019(11) 0.0214(3) Uani 1 1 d . . . . .
C20 C 0.58345(18) 0.57424(10) 1.05447(12) 0.0329(4) Uani 1 1 d . . . . .
H20A H 0.652866 0.596858 1.063135 0.049 Uiso 1 1 calc R U . . .
H20B H 0.597712 0.531096 1.078552 0.049 Uiso 1 1 calc R U . . .
H20C H 0.537822 0.597158 1.084685 0.049 Uiso 1 1 calc R U . . .
C21 C 0.44735(14) 0.62183(8) 0.83131(11) 0.0207(3) Uani 1 1 d . . . . .
H21 H 0.436500 0.580409 0.806239 0.025 Uiso 1 1 calc R U . . .
C22 C 0.53440(14) 0.67012(8) 0.61125(11) 0.0209(3) Uani 1 1 d . . . . .
H22 H 0.517288 0.712647 0.622895 0.025 Uiso 1 1 calc R U . . .
C23 C 0.62626(14) 0.66005(8) 0.58324(11) 0.0220(4) Uani 1 1 d . . . . .
C24 C 0.65179(15) 0.59835(9) 0.56551(13) 0.0287(4) Uani 1 1 d . . . . .
H24 H 0.711972 0.589609 0.543323 0.034 Uiso 1 1 calc R U . . .
C25 C 0.58673(16) 0.55008(9) 0.58123(13) 0.0282(4) Uani 1 1 d . . . . .
H25 H 0.604081 0.507265 0.571269 0.034 Uiso 1 1 calc R U . . .
C26 C 0.49618(14) 0.56218(8) 0.61133(11) 0.0215(3) Uani 1 1 d . . . . .
C27 C 0.36140(14) 0.50987(8) 0.66323(11) 0.0209(3) Uani 1 1 d . . . . .
C28 C 0.31924(15) 0.45214(8) 0.69517(11) 0.0234(4) Uani 1 1 d . . . . .
C29 C 0.23834(14) 0.47159(8) 0.73208(11) 0.0233(4) Uani 1 1 d . . . . .
C30 C 0.18219(16) 0.42800(9) 0.76920(13) 0.0295(4) Uani 1 1 d . . . . .
H30 H 0.126273 0.441235 0.794008 0.035 Uiso 1 1 calc R U . . .
C31 C 0.21149(17) 0.36430(10) 0.76838(14) 0.0340(4) Uani 1 1 d . . . . .
H31 H 0.174526 0.333341 0.792954 0.041 Uiso 1 1 calc R U . . .
C32 C 0.29351(19) 0.34483(9) 0.73248(14) 0.0350(5) Uani 1 1 d . . . . .
H32 H 0.311959 0.300959 0.733380 0.042 Uiso 1 1 calc R U . . .
C33 C 0.34915(17) 0.38860(9) 0.69518(13) 0.0305(4) Uani 1 1 d . . . . .
H33 H 0.405414 0.375466 0.670684 0.037 Uiso 1 1 calc R U . . .
C34 C 0.22820(13) 0.54121(8) 0.72128(11) 0.0203(3) Uani 1 1 d . . . . .
C35 C 0.13521(14) 0.63728(9) 0.73126(11) 0.0220(3) Uani 1 1 d . . . . .
C36 C 0.12501(14) 0.72913(9) 0.64676(11) 0.0232(4) Uani 1 1 d . . . . .
H36 H 0.146585 0.751754 0.602622 0.028 Uiso 1 1 calc R U . . .
C37 C 0.04595(15) 0.75552(9) 0.67955(13) 0.0262(4) Uani 1 1 d . . . . .
C38 C 0.01490(15) 0.72277(9) 0.74539(13) 0.0292(4) Uani 1 1 d . . . . .
H38 H -0.035123 0.741125 0.772712 0.035 Uiso 1 1 calc R U . . .
C39 C 0.05830(15) 0.66370(9) 0.76945(13) 0.0261(4) Uani 1 1 d . . . . .
H39 H 0.036188 0.640171 0.812565 0.031 Uiso 1 1 calc R U . . .
C40 C 0.02521(18) 0.84641(10) 0.58505(15) 0.0360(5) Uani 1 1 d . . . . .
H40A H 0.102063 0.859362 0.605689 0.054 Uiso 1 1 calc R U . . .
H40B H -0.021065 0.884294 0.569166 0.054 Uiso 1 1 calc R U . . .
H40C H 0.014303 0.818831 0.533451 0.054 Uiso 1 1 calc R U . . .
C41 C 0.77454(16) 0.70624(10) 0.54200(14) 0.0343(4) Uani 1 1 d . . . . .
H41A H 0.828538 0.678809 0.582000 0.051 Uiso 1 1 calc R U . . .
H41B H 0.807010 0.748086 0.538457 0.051 Uiso 1 1 calc R U . . .
H41C H 0.751830 0.686859 0.483423 0.051 Uiso 1 1 calc R U . . .
O5 O 0.4356(3) 0.60560(17) 0.3990(2) 0.0276(13) Uani 0.341(5) 1 d G . P . .
H5A H 0.472535 0.574869 0.384241 0.041 Uiso 0.341(5) 1 d G U P . .
H5B H 0.400252 0.623102 0.349276 0.041 Uiso 0.341(5) 1 d G U P . .

loop_
_atom_site_aniso_label
_atom_site_aniso_U_11
_atom_site_aniso_U_22
_atom_site_aniso_U_33
_atom_site_aniso_U_23
_atom_site_aniso_U_13
_atom_site_aniso_U_12
Cr1 0.01760(15) 0.01521(15) 0.01666(15) -0.00142(10) 0.00517(11) -0.00001(10)
P1 0.0242(2) 0.0246(2) 0.0272(2) 0.00241(17) 0.01050(19) 0.00017(17)
F1 0.0493(7) 0.0400(7) 0.0407(7) -0.0102(5) 0.0147(6) -0.0142(6)
F2 0.0399(7) 0.0387(7) 0.0745(9) 0.0201(7) 0.0299(7) 0.0132(6)
F3 0.0313(6) 0.0491(7) 0.0282(6) 0.0078(5) 0.0087(5) -0.0069(5)
F4 0.0460(7) 0.0474(7) 0.0346(6) 0.0063(5) 0.0211(5) 0.0004(6)
F5 0.0363(6) 0.0405(7) 0.0399(6) 0.0033(5) 0.0133(5) 0.0121(5)
F6 0.0408(7) 0.0415(7) 0.0410(7) 0.0045(5) 0.0049(5) -0.0144(6)
O1 0.0348(7) 0.0219(6) 0.0201(6) 0.0016(5) 0.0019(5) -0.0007(5)
O2 0.0228(6) 0.0268(7) 0.0302(7) 0.0080(5) 0.0094(5) -0.0002(5)
N1 0.0240(7) 0.0220(7) 0.0200(7) -0.0027(6) 0.0040(6) 0.0040(6)
O3 0.0567(10) 0.0290(7) 0.0292(7) -0.0091(6) 0.0003(7) 0.0010(7)
N3 0.0286(8) 0.0169(7) 0.0274(8) -0.0024(6) 0.0087(6) -0.0017(6)
N4 0.0194(7) 0.0170(7) 0.0194(7) -0.0025(5) 0.0060(5) -0.0015(5)
N5 0.0214(7) 0.0183(7) 0.0214(7) 0.0007(6) 0.0076(6) 0.0019(5)
N6 0.0209(7) 0.0185(7) 0.0171(6) 0.0000(5) 0.0049(5) 0.0003(5)
N7 0.0270(8) 0.0178(7) 0.0253(7) -0.0029(6) 0.0089(6) 0.0002(6)
N8 0.0222(7) 0.0231(7) 0.0242(7) 0.0006(6) 0.0073(6) -0.0011(6)
N9 0.0188(7) 0.0212(7) 0.0205(7) -0.0021(6) 0.0053(5) -0.0006(6)
O4 0.0278(7) 0.0281(7) 0.0481(8) 0.0038(6) 0.0170(6) 0.0077(5)
N11 0.0192(7) 0.0184(7) 0.0190(7) -0.0031(5) 0.0047(5) -0.0016(5)
C1 0.0359(10) 0.0227(9) 0.0252(9) -0.0025(7) 0.0004(8) 0.0039(8)
C2 0.0361(11) 0.0269(10) 0.0308(10) -0.0078(8) 0.0000(8) 0.0077(8)
C3 0.0453(13) 0.0425(13) 0.0328(11) -0.0145(9) -0.0009(9) 0.0017(10)
C4 0.0564(14) 0.0430(13) 0.0215(9) -0.0069(9) 0.0026(9) 0.0102(10)
C5 0.0523(13) 0.0405(12) 0.0219(10) 0.0011(8) 0.0077(9) 0.0040(10)
C6 0.0261(9) 0.0296(10) 0.0221(9) 0.0011(7) 0.0067(7) 0.0055(7)
N12 0.0283(8) 0.0283(8) 0.0238(8) 0.0028(6) 0.0084(6) 0.0015(6)
C8 0.0205(8) 0.0241(9) 0.0261(9) 0.0066(7) 0.0108(7) 0.0028(7)
C9 0.0247(9) 0.0235(9) 0.0331(10) 0.0062(7) 0.0123(8) 0.0019(7)
C10 0.0336(10) 0.0311(10) 0.0389(11) 0.0132(9) 0.0132(9) 0.0032(8)
C11 0.0453(12) 0.0260(10) 0.0569(14) 0.0172(10) 0.0189(11) 0.0076(9)
C12 0.0554(14) 0.0186(10) 0.0646(16) 0.0053(10) 0.0274(12) 0.0038(9)
C13 0.0459(12) 0.0193(9) 0.0458(12) 0.0003(8) 0.0202(10) 0.0001(8)
C14 0.0278(9) 0.0196(9) 0.0350(10) 0.0028(7) 0.0135(8) 0.0004(7)
C15 0.0234(8) 0.0158(8) 0.0283(9) -0.0011(7) 0.0104(7) -0.0004(6)
C16 0.0208(8) 0.0194(8) 0.0236(8) -0.0033(7) 0.0083(7) -0.0024(6)
C17 0.0274(9) 0.0214(9) 0.0250(9) -0.0065(7) 0.0082(7) -0.0034(7)
C18 0.0268(9) 0.0263(9) 0.0202(8) -0.0040(7) 0.0062(7) -0.0031(7)
C19 0.0206(8) 0.0222(9) 0.0222(8) 0.0001(7) 0.0072(7) -0.0002(7)
C20 0.0436(11) 0.0302(10) 0.0201(9) 0.0023(7) 0.0015(8) 0.0010(8)
C21 0.0213(8) 0.0177(8) 0.0222(8) -0.0025(7) 0.0050(7) -0.0026(6)
C22 0.0221(8) 0.0195(8) 0.0200(8) 0.0033(7) 0.0043(7) 0.0015(7)
C23 0.0209(8) 0.0248(9) 0.0184(8) 0.0044(7) 0.0029(7) -0.0004(7)
C24 0.0251(9) 0.0310(10) 0.0336(10) -0.0023(8) 0.0144(8) 0.0013(8)
C25 0.0301(10) 0.0234(9) 0.0339(10) -0.0033(8) 0.0139(8) 0.0021(7)
C26 0.0238(8) 0.0200(8) 0.0208(8) -0.0026(7) 0.0064(7) 0.0010(7)
C27 0.0240(8) 0.0173(8) 0.0199(8) -0.0032(6) 0.0037(7) -0.0013(7)
C28 0.0257(9) 0.0194(9) 0.0231(8) -0.0007(7) 0.0038(7) -0.0035(7)
C29 0.0227(8) 0.0217(9) 0.0226(8) 0.0011(7) 0.0017(7) -0.0042(7)
C30 0.0251(9) 0.0295(10) 0.0322(10) 0.0045(8) 0.0055(8) -0.0058(7)
C31 0.0331(10) 0.0271(10) 0.0383(11) 0.0062(8) 0.0044(9) -0.0110(8)
C32 0.0435(12) 0.0192(10) 0.0383(11) 0.0005(8) 0.0054(9) -0.0056(8)
C33 0.0368(10) 0.0202(9) 0.0336(10) -0.0031(8) 0.0084(8) -0.0016(8)
C34 0.0185(8) 0.0209(8) 0.0195(8) -0.0001(6) 0.0021(6) -0.0035(6)
C35 0.0198(8) 0.0241(9) 0.0210(8) -0.0022(7) 0.0040(7) -0.0017(7)
C36 0.0209(8) 0.0242(9) 0.0238(8) -0.0002(7) 0.0052(7) 0.0000(7)
C37 0.0213(8) 0.0243(9) 0.0322(9) -0.0027(7) 0.0066(7) 0.0016(7)
C38 0.0249(9) 0.0297(10) 0.0363(10) -0.0061(8) 0.0139(8) -0.0002(8)
C39 0.0237(9) 0.0294(9) 0.0278(9) -0.0015(8) 0.0113(7) -0.0031(7)
C40 0.0333(11) 0.0309(11) 0.0444(12) 0.0077(9) 0.0121(9) 0.0089(8)
C41 0.0257(9) 0.0409(11) 0.0397(11) 0.0035(9) 0.0149(8) -0.0047(8)
O5 0.035(2) 0.018(2) 0.031(2) 0.0048(15) 0.0119(17) 0.0058(15)

loop_
_atom_type_symbol
_atom_type_description
_atom_type_scat_dispersion_real
_atom_type_scat_dispersion_imag
_atom_type_scat_source
C C 0.0181 0.0091 'International Tables Vol C Tables 4.2.6.8 and 6.1.1.4'
H H 0.0000 0.0000 'International Tables Vol C Tables 4.2.6.8 and 6.1.1.4'
Cr Cr -0.1635 2.4439 'International Tables Vol C Tables 4.2.6.8 and 6.1.1.4'
F F 0.0727 0.0534 'International Tables Vol C Tables 4.2.6.8 and 6.1.1.4'
N N 0.0311 0.0180 'International Tables Vol C Tables 4.2.6.8 and 6.1.1.4'
O O 0.0492 0.0322 'International Tables Vol C Tables 4.2.6.8 and 6.1.1.4'
P P 0.2955 0.4335 'International Tables Vol C Tables 4.2.6.8 and 6.1.1.4'

loop_
_geom_angle_atom_site_label_1
_geom_angle_atom_site_label_2
_geom_angle_atom_site_label_3
_geom_angle
_geom_angle_site_symmetry_1
_geom_angle_site_symmetry_3
_geom_angle_publ_flag
N4 Cr1 N1 174.62(6) . . ?
N4 Cr1 N9 90.87(5) . . ?
N5 Cr1 N1 88.28(6) . . ?
N5 Cr1 N4 87.49(6) . . ?
N5 Cr1 N6 94.26(6) . . ?
N5 Cr1 N9 90.69(6) . . ?
N6 Cr1 N1 87.83(6) . . ?
N6 Cr1 N4 89.16(5) . . ?
N6 Cr1 N9 175.05(6) . . ?
N9 Cr1 N1 92.51(6) . . ?
N11 Cr1 N1 92.91(6) . . ?
N11 Cr1 N4 91.43(6) . . ?
N11 Cr1 N5 177.61(6) . . ?
N11 Cr1 N6 87.85(6) . . ?
N11 Cr1 N9 87.20(6) . . ?
F1 P1 F3 89.26(7) . . ?
F2 P1 F1 90.29(8) . . ?
F2 P1 F3 89.46(7) . . ?
F2 P1 F4 90.57(7) . . ?
F2 P1 F6 89.04(8) . . ?
F4 P1 F1 90.46(7) . . ?
F4 P1 F3 179.72(8) . . ?
F4 P1 F6 90.51(7) . . ?
F5 P1 F1 90.02(7) . . ?
F5 P1 F2 179.64(9) . . ?
F5 P1 F3 90.38(7) . . ?
F5 P1 F4 89.60(7) . . ?
F5 P1 F6 90.64(7) . . ?
F6 P1 F1 178.83(8) . . ?
F6 P1 F3 89.77(7) . . ?
C19 O1 C20 116.36(14) . . ?
C23 O2 C41 117.41(15) . . ?
C1 N1 Cr1 117.84(12) . . ?
C1 N1 C6 116.93(16) . . ?
C6 N1 Cr1 124.46(12) . . ?
C2 O3 C3 116.46(18) . . ?
C15 N3 C16 125.02(15) . . ?
C16 N4 Cr1 125.69(12) . . ?
C21 N4 Cr1 117.12(11) . . ?
C21 N4 C16 117.18(14) . . ?
C8 N5 Cr1 125.22(12) . . ?
C8 N5 C15 108.16(14) . . ?
C15 N5 Cr1 124.62(11) . . ?
C22 N6 Cr1 116.63(11) . . ?
C22 N6 C26 117.81(15) . . ?
C26 N6 Cr1 125.33(12) . . ?
C27 N7 C26 125.10(15) . . ?
C34 N8 C35 124.06(15) . . ?
C35 N9 Cr1 123.20(12) . . ?
C35 N9 C36 117.85(15) . . ?
C36 N9 Cr1 117.82(11) . . ?
C37 O4 C40 117.96(15) . . ?
C27 N11 Cr1 125.92(11) . . ?
C34 N11 Cr1 125.28(11) . . ?
C34 N11 C27 108.69(14) . . ?
N1 C1 H1 118.1 . . ?
N1 C1 C2 123.87(19) . . ?
C2 C1 H1 118.1 . . ?
O3 C2 C1 115.06(19) . . ?
O3 C2 C4 125.63(18) . . ?
C4 C2 C1 119.30(19) . . ?
O3 C3 H3A 109.5 . . ?
O3 C3 H3B 109.5 . . ?
O3 C3 H3C 109.5 . . ?
H3A C3 H3B 109.5 . . ?
H3A C3 H3C 109.5 . . ?
H3B C3 H3C 109.5 . . ?
C2 C4 H4 121.3 . . ?
C5 C4 C2 117.45(19) . . ?
C5 C4 H4 121.3 . . ?
C4 C5 H5 119.0 . . ?
C4 C5 C6 121.9(2) . . ?
C6 C5 H5 119.0 . . ?
N1 C6 C5 120.39(18) . . ?
N1 C6 N12 124.63(16) . . ?
N12 C6 C5 114.85(17) . . ?
C8 N12 C6 125.26(16) . . ?
N5 C8 C9 108.87(15) . . ?
N12 C8 N5 129.54(17) . . ?
N12 C8 C9 121.52(16) . . ?
C10 C9 C8 130.98(19) . . ?
C14 C9 C8 107.29(16) . . ?
C14 C9 C10 121.58(18) . . ?
C9 C10 H10 121.4 . . ?
C11 C10 C9 117.1(2) . . ?
C11 C10 H10 121.4 . . ?
C10 C11 H11 119.2 . . ?
C10 C11 C12 121.5(2) . . ?
C12 C11 H11 119.2 . . ?
C11 C12 H12 119.2 . . ?
C11 C12 C13 121.6(2) . . ?
C13 C12 H12 119.2 . . ?
C12 C13 H13 121.6 . . ?
C12 C13 C14 116.8(2) . . ?
C14 C13 H13 121.6 . . ?
C9 C14 C13 121.43(18) . . ?
C9 C14 C15 107.10(16) . . ?
C13 C14 C15 131.41(19) . . ?
N3 C15 N5 129.40(16) . . ?
N3 C15 C14 122.02(16) . . ?
N5 C15 C14 108.58(15) . . ?
N3 C16 C17 115.23(15) . . ?
N4 C16 N3 124.43(15) . . ?
N4 C16 C17 120.33(16) . . ?
C16 C17 H17 119.0 . . ?
C18 C17 C16 122.04(16) . . ?
C18 C17 H17 119.0 . . ?
C17 C18 H18 121.3 . . ?
C17 C18 C19 117.45(16) . . ?
C19 C18 H18 121.3 . . ?
O1 C19 C18 126.43(16) . . ?
O1 C19 C21 114.92(15) . . ?
C21 C19 C18 118.65(16) . . ?
O1 C20 H20A 109.5 . . ?
O1 C20 H20B 109.5 . . ?
O1 C20 H20C 109.5 . . ?
H20A C20 H20B 109.5 . . ?
H20A C20 H20C 109.5 . . ?
H20B C20 H20C 109.5 . . ?
N4 C21 C19 124.28(16) . . ?
N4 C21 H21 117.9 . . ?
C19 C21 H21 117.9 . . ?
N6 C22 H22 118.0 . . ?
N6 C22 C23 124.04(16) . . ?
C23 C22 H22 118.0 . . ?
O2 C23 C22 114.95(16) . . ?
O2 C23 C24 126.44(17) . . ?
C22 C23 C24 118.59(17) . . ?
C23 C24 H24 121.2 . . ?
C25 C24 C23 117.56(17) . . ?
C25 C24 H24 121.2 . . ?
C24 C25 H25 119.0 . . ?
C24 C25 C26 121.99(17) . . ?
C26 C25 H25 119.0 . . ?
N6 C26 N7 124.52(15) . . ?
N6 C26 C25 119.79(16) . . ?
N7 C26 C25 115.63(16) . . ?
N7 C27 N11 129.02(16) . . ?
N7 C27 C28 122.58(16) . . ?
N11 C27 C28 108.35(15) . . ?
C29 C28 C27 106.99(15) . . ?
C29 C28 C33 121.42(17) . . ?
C33 C28 C27 131.56(17) . . ?
C28 C29 C30 121.36(17) . . ?
C28 C29 C34 107.13(15) . . ?
C30 C29 C34 131.50(17) . . ?
C29 C30 H30 121.4 . . ?
C31 C30 C29 117.14(19) . . ?
C31 C30 H30 121.4 . . ?
C30 C31 H31 119.2 . . ?
C32 C31 C30 121.57(18) . . ?
C32 C31 H31 119.2 . . ?
C31 C32 H32 119.5 . . ?
C31 C32 C33 121.06(18) . . ?
C33 C32 H32 119.5 . . ?
C28 C33 C32 117.44(19) . . ?
C28 C33 H33 121.3 . . ?
C32 C33 H33 121.3 . . ?
N8 C34 N11 129.38(16) . . ?
N8 C34 C29 121.90(16) . . ?
N11 C34 C29 108.71(15) . . ?
N8 C35 C39 115.15(16) . . ?
N9 C35 N8 124.39(16) . . ?
N9 C35 C39 120.32(17) . . ?
N9 C36 H36 118.4 . . ?
N9 C36 C37 123.23(17) . . ?
C37 C36 H36 118.4 . . ?
O4 C37 C36 124.60(17) . . ?
O4 C37 C38 116.78(16) . . ?
C36 C37 C38 118.60(17) . . ?
C37 C38 H38 120.8 . . ?
C39 C38 C37 118.40(17) . . ?
C39 C38 H38 120.8 . . ?
C35 C39 H39 119.5 . . ?
C38 C39 C35 120.95(17) . . ?
C38 C39 H39 119.5 . . ?
O4 C40 H40A 109.5 . . ?
O4 C40 H40B 109.5 . . ?
O4 C40 H40C 109.5 . . ?
H40A C40 H40B 109.5 . . ?
H40A C40 H40C 109.5 . . ?
H40B C40 H40C 109.5 . . ?
O2 C41 H41A 109.5 . . ?
O2 C41 H41B 109.5 . . ?
O2 C41 H41C 109.5 . . ?
H41A C41 H41B 109.5 . . ?
H41A C41 H41C 109.5 . . ?
H41B C41 H41C 109.5 . . ?
H5A O5 H5B 104.5 . . ?

loop_
_geom_bond_atom_site_label_1
_geom_bond_atom_site_label_2
_geom_bond_distance
_geom_bond_site_symmetry_2
_geom_bond_publ_flag
Cr1 N1 2.1158(15) . ?
Cr1 N4 2.0996(14) . ?
Cr1 N5 1.9903(14) . ?
Cr1 N6 2.0932(14) . ?
Cr1 N9 2.0998(14) . ?
Cr1 N11 1.9856(14) . ?
P1 F1 1.6002(13) . ?
P1 F2 1.5981(13) . ?
P1 F3 1.6016(12) . ?
P1 F4 1.5989(12) . ?
P1 F5 1.5966(12) . ?
P1 F6 1.5999(13) . ?
O1 C19 1.351(2) . ?
O1 C20 1.433(2) . ?
O2 C23 1.355(2) . ?
O2 C41 1.429(2) . ?
N1 C1 1.351(2) . ?
N1 C6 1.361(2) . ?
O3 C2 1.359(3) . ?
O3 C3 1.446(2) . ?
N3 C15 1.285(2) . ?
N3 C16 1.387(2) . ?
N4 C16 1.359(2) . ?
N4 C21 1.352(2) . ?
N5 C8 1.393(2) . ?
N5 C15 1.393(2) . ?
N6 C22 1.345(2) . ?
N6 C26 1.362(2) . ?
N7 C26 1.389(2) . ?
N7 C27 1.290(2) . ?
N8 C34 1.298(2) . ?
N8 C35 1.384(2) . ?
N9 C35 1.357(2) . ?
N9 C36 1.365(2) . ?
O4 C37 1.358(2) . ?
O4 C40 1.436(3) . ?
N11 C27 1.392(2) . ?
N11 C34 1.379(2) . ?
C1 H1 0.9500 . ?
C1 C2 1.385(3) . ?
C2 C4 1.375(3) . ?
C3 H3A 0.9800 . ?
C3 H3B 0.9800 . ?
C3 H3C 0.9800 . ?
C4 H4 0.9500 . ?
C4 C5 1.367(3) . ?
C5 H5 0.9500 . ?
C5 C6 1.400(3) . ?
C6 N12 1.377(3) . ?
N12 C8 1.286(2) . ?
C8 C9 1.465(3) . ?
C9 C10 1.392(3) . ?
C9 C14 1.388(3) . ?
C10 H10 0.9500 . ?
C10 C11 1.386(3) . ?
C11 H11 0.9500 . ?
C11 C12 1.390(4) . ?
C12 H12 0.9500 . ?
C12 C13 1.394(3) . ?
C13 H13 0.9500 . ?
C13 C14 1.396(3) . ?
C14 C15 1.473(2) . ?
C16 C17 1.397(2) . ?
C17 H17 0.9500 . ?
C17 C18 1.372(3) . ?
C18 H18 0.9500 . ?
C18 C19 1.387(3) . ?
C19 C21 1.384(2) . ?
C20 H20A 0.9800 . ?
C20 H20B 0.9800 . ?
C20 H20C 0.9800 . ?
C21 H21 0.9500 . ?
C22 H22 0.9500 . ?
C22 C23 1.384(3) . ?
C23 C24 1.384(3) . ?
C24 H24 0.9500 . ?
C24 C25 1.378(3) . ?
C25 H25 0.9500 . ?
C25 C26 1.394(3) . ?
C27 C28 1.474(2) . ?
C28 C29 1.387(3) . ?
C28 C33 1.388(3) . ?
C29 C30 1.393(3) . ?
C29 C34 1.473(2) . ?
C30 H30 0.9500 . ?
C30 C31 1.390(3) . ?
C31 H31 0.9500 . ?
C31 C32 1.389(3) . ?
C32 H32 0.9500 . ?
C32 C33 1.393(3) . ?
C33 H33 0.9500 . ?
C35 C39 1.407(3) . ?
C36 H36 0.9500 . ?
C36 C37 1.377(3) . ?
C37 C38 1.400(3) . ?
C38 H38 0.9500 . ?
C38 C39 1.368(3) . ?
C39 H39 0.9500 . ?
C40 H40A 0.9800 . ?
C40 H40B 0.9800 . ?
C40 H40C 0.9800 . ?
C41 H41A 0.9800 . ?
C41 H41B 0.9800 . ?
C41 H41C 0.9800 . ?
O5 H5A 0.8700 . ?
O5 H5B 0.8703 . ?

loop_
_geom_torsion_atom_site_label_1
_geom_torsion_atom_site_label_2
_geom_torsion_atom_site_label_3
_geom_torsion_atom_site_label_4
_geom_torsion
_geom_torsion_site_symmetry_1
_geom_torsion_site_symmetry_2
_geom_torsion_site_symmetry_3
_geom_torsion_site_symmetry_4
_geom_torsion_publ_flag
Cr1 N1 C1 C2 -167.04(16) . . . . ?
Cr1 N1 C6 C5 165.32(16) . . . . ?
Cr1 N1 C6 N12 -19.1(2) . . . . ?
Cr1 N4 C16 N3 -5.3(2) . . . . ?
Cr1 N4 C16 C17 175.88(12) . . . . ?
Cr1 N4 C21 C19 -175.60(13) . . . . ?
Cr1 N5 C8 N12 -11.8(3) . . . . ?
Cr1 N5 C8 C9 165.05(12) . . . . ?
Cr1 N5 C15 N3 14.7(3) . . . . ?
Cr1 N5 C15 C14 -164.81(12) . . . . ?
Cr1 N6 C22 C23 -171.05(13) . . . . ?
Cr1 N6 C26 N7 -13.7(2) . . . . ?
Cr1 N6 C26 C25 169.32(13) . . . . ?
Cr1 N9 C35 N8 -26.0(2) . . . . ?
Cr1 N9 C35 C39 158.61(13) . . . . ?
Cr1 N9 C36 C37 -162.05(14) . . . . ?
Cr1 N11 C27 N7 2.4(3) . . . . ?
Cr1 N11 C27 C28 -179.99(11) . . . . ?
Cr1 N11 C34 N8 -0.2(3) . . . . ?
Cr1 N11 C34 C29 -179.22(11) . . . . ?
O1 C19 C21 N4 177.82(15) . . . . ?
O2 C23 C24 C25 178.26(17) . . . . ?
N1 C1 C2 O3 179.16(18) . . . . ?
N1 C1 C2 C4 -0.1(3) . . . . ?
N1 C6 N12 C8 10.3(3) . . . . ?
O3 C2 C4 C5 178.7(2) . . . . ?
N3 C16 C17 C18 -177.84(16) . . . . ?
N4 C16 C17 C18 1.1(3) . . . . ?
N5 C8 C9 C10 -176.40(19) . . . . ?
N5 C8 C9 C14 -0.8(2) . . . . ?
N6 C22 C23 O2 179.07(15) . . . . ?
N6 C22 C23 C24 0.4(3) . . . . ?
N7 C27 C28 C29 174.64(16) . . . . ?
N7 C27 C28 C33 -3.4(3) . . . . ?
N8 C35 C39 C38 -170.84(17) . . . . ?
N9 C35 C39 C38 5.0(3) . . . . ?
N9 C36 C37 O4 179.54(16) . . . . ?
N9 C36 C37 C38 0.8(3) . . . . ?
O4 C37 C38 C39 176.21(17) . . . . ?
N11 C27 C28 C29 -3.14(19) . . . . ?
N11 C27 C28 C33 178.83(18) . . . . ?
C1 N1 C6 C5 -4.4(3) . . . . ?
C1 N1 C6 N12 171.21(17) . . . . ?
C1 C2 C4 C5 -2.1(3) . . . . ?
C2 C4 C5 C6 1.0(4) . . . . ?
C3 O3 C2 C1 -171.34(18) . . . . ?
C3 O3 C2 C4 7.9(3) . . . . ?
C4 C5 C6 N1 2.3(3) . . . . ?
C4 C5 C6 N12 -173.7(2) . . . . ?
C5 C6 N12 C8 -173.84(19) . . . . ?
C6 N1 C1 C2 3.4(3) . . . . ?
C6 N12 C8 N5 6.7(3) . . . . ?
C6 N12 C8 C9 -169.87(17) . . . . ?
N12 C8 C9 C10 0.8(3) . . . . ?
N12 C8 C9 C14 176.43(17) . . . . ?
C8 N5 C15 N3 179.27(18) . . . . ?
C8 N5 C15 C14 -0.26(19) . . . . ?
C8 C9 C10 C11 174.8(2) . . . . ?
C8 C9 C14 C13 -176.76(18) . . . . ?
C8 C9 C14 C15 0.6(2) . . . . ?
C9 C10 C11 C12 1.4(3) . . . . ?
C9 C14 C15 N3 -179.79(17) . . . . ?
C9 C14 C15 N5 -0.2(2) . . . . ?
C10 C9 C14 C13 -0.6(3) . . . . ?
C10 C9 C14 C15 176.72(17) . . . . ?
C10 C11 C12 C13 -1.6(4) . . . . ?
C11 C12 C13 C14 0.7(3) . . . . ?
C12 C13 C14 C9 0.4(3) . . . . ?
C12 C13 C14 C15 -176.2(2) . . . . ?
C13 C14 C15 N3 -2.8(3) . . . . ?
C13 C14 C15 N5 176.8(2) . . . . ?
C14 C9 C10 C11 -0.3(3) . . . . ?
C15 N3 C16 N4 -7.4(3) . . . . ?
C15 N3 C16 C17 171.46(17) . . . . ?
C15 N5 C8 N12 -176.27(18) . . . . ?
C15 N5 C8 C9 0.62(19) . . . . ?
C16 N3 C15 N5 2.7(3) . . . . ?
C16 N3 C15 C14 -177.83(17) . . . . ?
C16 N4 C21 C19 3.0(2) . . . . ?
C16 C17 C18 C19 0.3(3) . . . . ?
C17 C18 C19 O1 -179.50(17) . . . . ?
C17 C18 C19 C21 0.0(2) . . . . ?
C18 C19 C21 N4 -1.7(3) . . . . ?
C20 O1 C19 C18 -0.9(3) . . . . ?
C20 O1 C19 C21 179.62(16) . . . . ?
C21 N4 C16 N3 176.17(16) . . . . ?
C21 N4 C16 C17 -2.6(2) . . . . ?
C22 N6 C26 N7 171.91(16) . . . . ?
C22 N6 C26 C25 -5.1(2) . . . . ?
C22 C23 C24 C25 -3.2(3) . . . . ?
C23 C24 C25 C26 1.9(3) . . . . ?
C24 C25 C26 N6 2.3(3) . . . . ?
C24 C25 C26 N7 -174.93(17) . . . . ?
C26 N6 C22 C23 3.8(2) . . . . ?
C26 N7 C27 N11 6.6(3) . . . . ?
C26 N7 C27 C28 -170.66(16) . . . . ?
C27 N7 C26 N6 -0.2(3) . . . . ?
C27 N7 C26 C25 176.93(17) . . . . ?
C27 N11 C34 N8 176.15(17) . . . . ?
C27 N11 C34 C29 -2.92(18) . . . . ?
C27 C28 C29 C30 -179.55(16) . . . . ?
C27 C28 C29 C34 1.33(19) . . . . ?
C27 C28 C33 C32 178.81(19) . . . . ?
C28 C29 C30 C31 0.6(3) . . . . ?
C28 C29 C34 N8 -178.23(16) . . . . ?
C28 C29 C34 N11 0.91(19) . . . . ?
C29 C28 C33 C32 1.0(3) . . . . ?
C29 C30 C31 C32 0.3(3) . . . . ?
C30 C29 C34 N8 2.8(3) . . . . ?
C30 C29 C34 N11 -178.08(18) . . . . ?
C30 C31 C32 C33 -0.5(3) . . . . ?
C31 C32 C33 C28 -0.1(3) . . . . ?
C33 C28 C29 C30 -1.3(3) . . . . ?
C33 C28 C29 C34 179.61(16) . . . . ?
C34 N8 C35 N9 3.3(3) . . . . ?
C34 N8 C35 C39 178.88(16) . . . . ?
C34 N11 C27 N7 -173.85(17) . . . . ?
C34 N11 C27 C28 3.74(18) . . . . ?
C34 C29 C30 C31 179.47(18) . . . . ?
C35 N8 C34 N11 11.7(3) . . . . ?
C35 N8 C34 C29 -169.34(16) . . . . ?
C35 N9 C36 C37 6.2(3) . . . . ?
C36 N9 C35 N8 166.43(16) . . . . ?
C36 N9 C35 C39 -9.0(2) . . . . ?
C36 C37 C38 C39 -5.0(3) . . . . ?
C37 C38 C39 C35 2.2(3) . . . . ?
C40 O4 C37 C36 2.4(3) . . . . ?
C40 O4 C37 C38 -178.85(18) . . . . ?
C41 O2 C23 C22 -177.45(16) . . . . ?
C41 O2 C23 C24 1.1(3) . . . . ?

loop_
_smtbx_masks_void_nr
_smtbx_masks_void_average_x
_smtbx_masks_void_average_y
_smtbx_masks_void_average_z
_smtbx_masks_void_volume
_smtbx_masks_void_count_electrons
_smtbx_masks_void_content
1 0.000 0.000 0.000 127.4 5.6 ?
2 0.000 0.000 0.500 54.7 1.9 ?
3 0.000 0.500 0.500 127.4 5.6 ?
4 0.000 0.500 0.000 54.7 1.9 ?
